data_7715038
loop_
_publ_author_name
'Bairagi, Subhash'
'Giri, Soumen'
'Patel, Deepak Kumar'
'Luong, Diana'
'Fokwa, Boniface P. T.'
'Ghosh, Sundargopal'

_publ_section_title
;
 Hetero-trimetallic complexes comprising bridging boryl and borylene
 ligands: an experimental and theoretical study.
;
_journal_issue 7
_journal_name_full 'Dalton transactions (Cambridge, England : 2003)'
_journal_page_first 3191
_journal_page_last 3205
_journal_paper_doi 10.1039/d3dt03907b
_journal_volume 53
_journal_year 2024
_chemical_formula_sum 'C25 H33 B Cr O4 Ru2 S2'
_chemical_formula_weight 726.58
_space_group_crystal_system monoclinic
_space_group_IT_number 14
_space_group_name_Hall '-P 2yn'
_space_group_name_H-M_alt 'P 1 21/n 1'
_atom_sites_solution_hydrogens geom
_audit_creation_method SHELXL-2014/7
_audit_update_record
;
2023-10-02 deposited with the CCDC.	2024-01-15 downloaded from the CCDC.
;
_cell_angle_alpha 90
_cell_angle_beta 93.914(4)
_cell_angle_gamma 90
_cell_formula_units_Z 4
_cell_length_a 8.5698(6)
_cell_length_b 17.7351(15)
_cell_length_c 18.3033(14)
_cell_measurement_reflns_used 4957
_cell_measurement_temperature 296(2)
_cell_measurement_theta_max 25.42
_cell_measurement_theta_min 2.23
_cell_volume 2775.4(4)
_computing_cell_refinement 'Bruker SAINT'
_computing_data_collection 'Bruker APEX2'
_computing_data_reduction 'Bruker SAINT'
_computing_molecular_graphics 'Bruker SHELXTL'
_computing_publication_material 'Bruker SHELXTL'
_computing_structure_refinement 'SHELXL-2014/7 (Sheldrick, 2014)'
_computing_structure_solution 'SHELXS-97 (Sheldrick 2008)'
_diffrn_ambient_temperature 296(2)
_diffrn_measured_fraction_theta_full 0.985
_diffrn_measured_fraction_theta_max 0.985
_diffrn_measurement_device_type 'Bruker APEX-II CCD'
_diffrn_measurement_method '\f and \w scans'
_diffrn_radiation_type MoK\a
_diffrn_radiation_wavelength 0.71073
_diffrn_reflns_av_R_equivalents 0.0535
_diffrn_reflns_av_unetI/netI 0.0580
_diffrn_reflns_Laue_measured_fraction_full 0.985
_diffrn_reflns_Laue_measured_fraction_max 0.985
_diffrn_reflns_limit_h_max 8
_diffrn_reflns_limit_h_min -10
_diffrn_reflns_limit_k_max 21
_diffrn_reflns_limit_k_min -19
_diffrn_reflns_limit_l_max 21
_diffrn_reflns_limit_l_min -21
_diffrn_reflns_number 18867
_diffrn_reflns_point_group_measured_fraction_full 0.985
_diffrn_reflns_point_group_measured_fraction_max 0.985
_diffrn_reflns_theta_full 24.998
_diffrn_reflns_theta_max 24.998
_diffrn_reflns_theta_min 2.509
_exptl_absorpt_coefficient_mu 1.639
_exptl_absorpt_correction_type none
_exptl_crystal_colour black
_exptl_crystal_density_diffrn 1.739
_exptl_crystal_description Block
_exptl_crystal_F_000 1456
_exptl_crystal_size_max 0.180
_exptl_crystal_size_mid 0.160
_exptl_crystal_size_min 0.130
_refine_diff_density_max 3.123
_refine_diff_density_min -0.957
_refine_diff_density_rms 0.197
_refine_ls_extinction_method none
_refine_ls_goodness_of_fit_ref 1.197
_refine_ls_hydrogen_treatment constr
_refine_ls_matrix_type full
_refine_ls_number_parameters 326
_refine_ls_number_reflns 4821
_refine_ls_number_restraints 0
_refine_ls_restrained_S_all 1.197
_refine_ls_R_factor_all 0.1021
_refine_ls_R_factor_gt 0.0842
_refine_ls_shift/su_max 0.000
_refine_ls_shift/su_mean 0.000
_refine_ls_structure_factor_coef Fsqd
_refine_ls_weighting_details 'w=1/[\s^2^(Fo^2^)+(0.0578P)^2^+58.3935P] where P=(Fo^2^+2Fc^2^)/3'
_refine_ls_weighting_scheme calc
_refine_ls_wR_factor_gt 0.2132
_refine_ls_wR_factor_ref 0.2222
_reflns_Friedel_coverage 0.000
_reflns_number_gt 3762
_reflns_number_total 4821
_reflns_threshold_expression 'I > 2\s(I)'
_cod_data_source_file d3dt03907b2.cif
_cod_data_source_block Rucr
_cod_depositor_comments 'Adding full bibliography for 7715036--7715041.cif.'
_cod_original_sg_symbol_H-M 'P 21/n'
_cod_database_code 7715038
_shelx_shelxl_version_number 2014/7
_shelx_space_group_comment
; 
The symmetry employed for this shelxl refinement is uniquely defined 
by the following loop, which should always be used as a source of 
symmetry information in preference to the above space-group names. 
They are only intended as comments. 
;
_shelx_estimated_absorpt_t_min 0.757
_shelx_estimated_absorpt_t_max 0.815

loop_
_space_group_symop_operation_xyz
'x, y, z'
'-x+1/2, y+1/2, -z+1/2'
'-x, -y, -z'
'x-1/2, -y-1/2, z-1/2'

loop_
_atom_site_label
_atom_site_type_symbol
_atom_site_fract_x
_atom_site_fract_y
_atom_site_fract_z
_atom_site_U_iso_or_equiv
_atom_site_adp_type
_atom_site_occupancy
_atom_site_site_symmetry_order
_atom_site_calc_flag
_atom_site_refinement_flags_posn
_atom_site_refinement_flags_adp
_atom_site_refinement_flags_occupancy
_atom_site_disorder_assembly
_atom_site_disorder_group
C1 C 0.230(2) 0.5216(10) 0.1283(9) 0.060(5) Uani 1 1 d . . . . .
C2 C 0.082(2) 0.4985(9) 0.1432(9) 0.055(4) Uani 1 1 d . . . . .
C3 C -0.0276(19) 0.5443(11) 0.1053(10) 0.064(5) Uani 1 1 d . . . . .
C4 C 0.060(2) 0.6004(9) 0.0641(8) 0.055(4) Uani 1 1 d . . . . .
C5 C 0.2183(19) 0.5821(9) 0.0796(7) 0.047(4) Uani 1 1 d . . . . .
C6 C 0.382(2) 0.4810(12) 0.1520(11) 0.088(7) Uani 1 1 d . . . . .
H6A H 0.3745 0.4598 0.1999 0.133 Uiso 1 1 calc R U . . .
H6B H 0.4675 0.5162 0.1532 0.133 Uiso 1 1 calc R U . . .
H6C H 0.4004 0.4414 0.1179 0.133 Uiso 1 1 calc R U . . .
C7 C 0.046(4) 0.4284(10) 0.1863(13) 0.135(13) Uani 1 1 d . . . . .
H7A H 0.0753 0.3844 0.1598 0.202 Uiso 1 1 calc R U . . .
H7B H -0.0637 0.4267 0.1934 0.202 Uiso 1 1 calc R U . . .
H7C H 0.1042 0.4296 0.2331 0.202 Uiso 1 1 calc R U . . .
C8 C -0.205(3) 0.532(2) 0.0987(17) 0.169(17) Uani 1 1 d . . . . .
H8A H -0.2305 0.4935 0.0629 0.253 Uiso 1 1 calc R U . . .
H8B H -0.2566 0.5780 0.0839 0.253 Uiso 1 1 calc R U . . .
H8C H -0.2394 0.5163 0.1452 0.253 Uiso 1 1 calc R U . . .
C9 C -0.021(4) 0.6529(14) 0.0118(10) 0.135(13) Uani 1 1 d . . . . .
H9A H 0.0470 0.6943 0.0024 0.203 Uiso 1 1 calc R U . . .
H9B H -0.1137 0.6716 0.0321 0.203 Uiso 1 1 calc R U . . .
H9C H -0.0489 0.6269 -0.0332 0.203 Uiso 1 1 calc R U . . .
C10 C 0.350(2) 0.6176(12) 0.0449(10) 0.088(7) Uani 1 1 d . . . . .
H10A H 0.4293 0.6315 0.0820 0.132 Uiso 1 1 calc R U . . .
H10B H 0.3136 0.6618 0.0187 0.132 Uiso 1 1 calc R U . . .
H10C H 0.3925 0.5826 0.0116 0.132 Uiso 1 1 calc R U . . .
C11 C 0.180(2) 0.5298(9) 0.4063(7) 0.052(4) Uani 1 1 d . . . . .
C12 C 0.2052(19) 0.5997(9) 0.4452(7) 0.048(4) Uani 1 1 d . . . . .
C13 C 0.0618(19) 0.6338(9) 0.4507(7) 0.048(4) Uani 1 1 d . . . . .
C14 C -0.055(2) 0.5902(12) 0.4173(9) 0.065(5) Uani 1 1 d . . . . .
C15 C 0.021(2) 0.5263(11) 0.3899(9) 0.068(5) Uani 1 1 d . . . . .
C16 C -0.063(3) 0.4542(13) 0.3618(11) 0.122(11) Uani 1 1 d . . . . .
H16A H -0.1039 0.4278 0.4023 0.182 Uiso 1 1 calc R U . . .
H16B H 0.0091 0.4223 0.3386 0.182 Uiso 1 1 calc R U . . .
H16C H -0.1480 0.4674 0.3271 0.182 Uiso 1 1 calc R U . . .
C17 C 0.303(3) 0.4725(12) 0.3890(12) 0.113(10) Uani 1 1 d . . . . .
H17A H 0.2835 0.4552 0.3395 0.169 Uiso 1 1 calc R U . . .
H17B H 0.2989 0.4306 0.4219 0.169 Uiso 1 1 calc R U . . .
H17C H 0.4045 0.4955 0.3946 0.169 Uiso 1 1 calc R U . . .
C18 C 0.366(2) 0.6251(13) 0.4758(11) 0.090(7) Uani 1 1 d . . . . .
H18A H 0.3697 0.6792 0.4768 0.135 Uiso 1 1 calc R U . . .
H18B H 0.4438 0.6063 0.4453 0.135 Uiso 1 1 calc R U . . .
H18C H 0.3851 0.6058 0.5245 0.135 Uiso 1 1 calc R U . . .
C19 C 0.046(3) 0.7062(15) 0.4950(10) 0.115(10) Uani 1 1 d . . . . .
H19A H 0.1092 0.7451 0.4755 0.173 Uiso 1 1 calc R U . . .
H19B H 0.0804 0.6971 0.5452 0.173 Uiso 1 1 calc R U . . .
H19C H -0.0614 0.7219 0.4920 0.173 Uiso 1 1 calc R U . . .
C20 C -0.229(2) 0.5993(19) 0.4173(13) 0.136(13) Uani 1 1 d . . . . .
H20A H -0.2742 0.5534 0.4341 0.204 Uiso 1 1 calc R U . . .
H20B H -0.2713 0.6102 0.3686 0.204 Uiso 1 1 calc R U . . .
H20C H -0.2527 0.6399 0.4494 0.204 Uiso 1 1 calc R U . . .
B1 B -0.0671(18) 0.6166(9) 0.2533(8) 0.037(3) Uani 1 1 d . . . . .
H21 H -0.1629 0.5863 0.2520 0.045 Uiso 1 1 calc R U . . .
C22 C 0.3685(19) 0.7283(9) 0.2851(9) 0.057(4) Uani 1 1 d . . . . .
H22A H 0.3825 0.7565 0.2406 0.069 Uiso 1 1 calc R U . . .
H22B H 0.4593 0.7353 0.3190 0.069 Uiso 1 1 calc R U . . .
C23 C 0.1332(18) 0.7298(8) 0.1627(7) 0.046(4) Uani 1 1 d . . . . .
C24 C -0.154(2) 0.7679(10) 0.3185(9) 0.060(4) Uani 1 1 d . . . . .
C25 C -0.058(2) 0.8287(11) 0.2043(10) 0.063(5) Uani 1 1 d . . . . .
C26 C -0.217(2) 0.7090(9) 0.1970(8) 0.054(4) Uani 1 1 d . . . . .
Cr1 Cr -0.0332(3) 0.73547(12) 0.24657(11) 0.0354(5) Uani 1 1 d . . . . .
O1 O 0.1875(15) 0.7681(6) 0.1209(7) 0.069(3) Uani 1 1 d . . . . .
O2 O -0.2407(19) 0.7913(10) 0.3603(8) 0.108(6) Uani 1 1 d . . . . .
O3 O -0.0815(18) 0.8875(8) 0.1749(9) 0.099(5) Uani 1 1 d . . . . .
O4 O -0.3386(15) 0.6973(9) 0.1671(8) 0.085(4) Uani 1 1 d . . . . .
Ru1 Ru 0.12042(12) 0.61768(6) 0.18289(5) 0.0305(3) Uani 1 1 d . . . . .
Ru2 Ru 0.11508(12) 0.62822(6) 0.33425(5) 0.0309(3) Uani 1 1 d . . . . .
S1 S 0.3322(4) 0.62983(19) 0.2661(2) 0.0392(8) Uani 1 1 d . . . . .
S2 S 0.1862(5) 0.7553(2) 0.3266(2) 0.0465(9) Uani 1 1 d . . . . .

loop_
_atom_site_aniso_label
_atom_site_aniso_U_11
_atom_site_aniso_U_22
_atom_site_aniso_U_33
_atom_site_aniso_U_23
_atom_site_aniso_U_13
_atom_site_aniso_U_12
C1 0.070(12) 0.054(10) 0.056(9) -0.026(8) -0.007(8) 0.025(9)
C2 0.065(11) 0.036(9) 0.068(10) -0.018(7) 0.028(9) -0.022(8)
C3 0.042(9) 0.083(13) 0.069(11) -0.056(10) 0.018(8) -0.024(9)
C4 0.072(12) 0.046(9) 0.045(8) -0.009(7) -0.009(8) 0.031(8)
C5 0.058(10) 0.049(9) 0.036(7) -0.010(6) 0.020(7) -0.017(7)
C6 0.087(15) 0.079(14) 0.099(15) -0.033(12) 0.003(12) 0.049(12)
C7 0.27(4) 0.032(11) 0.112(18) -0.017(11) 0.08(2) -0.047(16)
C8 0.050(14) 0.28(4) 0.18(3) -0.17(3) 0.019(16) -0.038(19)
C9 0.24(4) 0.102(18) 0.050(12) -0.011(12) -0.058(16) 0.07(2)
C10 0.101(16) 0.101(16) 0.067(11) -0.039(11) 0.044(11) -0.063(13)
C11 0.075(12) 0.047(9) 0.035(7) 0.020(7) 0.011(7) 0.018(8)
C12 0.054(10) 0.052(9) 0.035(7) 0.016(6) -0.011(7) 0.007(7)
C13 0.060(10) 0.057(10) 0.026(6) 0.000(6) -0.001(6) 0.006(8)
C14 0.048(10) 0.103(15) 0.045(9) 0.032(9) 0.015(8) 0.009(10)
C15 0.088(15) 0.074(13) 0.044(9) 0.013(8) 0.015(9) -0.030(11)
C16 0.19(3) 0.102(18) 0.073(14) 0.042(13) -0.002(15) -0.091(19)
C17 0.19(3) 0.068(14) 0.083(15) 0.026(12) 0.029(16) 0.047(16)
C18 0.076(14) 0.120(19) 0.070(12) 0.012(12) -0.026(10) -0.026(13)
C19 0.16(3) 0.14(2) 0.049(11) 0.000(12) 0.037(13) 0.077(19)
C20 0.041(12) 0.26(4) 0.107(17) 0.08(2) 0.039(12) 0.011(16)
B1 0.030(8) 0.044(9) 0.038(8) 0.001(7) 0.005(6) 0.007(7)
C22 0.051(10) 0.051(10) 0.071(11) -0.005(8) 0.013(8) -0.020(8)
C23 0.062(10) 0.047(9) 0.033(7) 0.015(6) 0.022(7) 0.016(7)
C24 0.061(11) 0.068(12) 0.051(9) -0.014(8) 0.004(8) 0.019(9)
C25 0.045(10) 0.069(12) 0.075(11) 0.008(9) -0.002(8) 0.010(9)
C26 0.054(10) 0.057(10) 0.049(9) -0.008(7) -0.001(8) 0.016(8)
Cr1 0.0341(12) 0.0322(12) 0.0397(11) 0.0003(9) 0.0019(9) 0.0084(9)
O1 0.089(9) 0.041(6) 0.079(8) 0.019(6) 0.028(7) 0.002(6)
O2 0.098(12) 0.143(15) 0.084(10) -0.020(9) 0.017(9) 0.066(11)
O3 0.094(11) 0.057(9) 0.147(14) 0.042(9) 0.003(10) 0.017(8)
O4 0.050(8) 0.107(11) 0.094(10) -0.009(8) -0.026(7) 0.010(7)
Ru1 0.0302(6) 0.0250(5) 0.0370(6) -0.0019(4) 0.0065(4) -0.0038(4)
Ru2 0.0258(5) 0.0309(6) 0.0358(6) 0.0024(4) 0.0014(4) 0.0018(4)
S1 0.0259(16) 0.0374(19) 0.054(2) -0.0036(15) 0.0030(14) -0.0034(14)
S2 0.049(2) 0.036(2) 0.054(2) -0.0087(16) 0.0013(17) -0.0007(16)

loop_
_atom_type_symbol
_atom_type_description
_atom_type_scat_dispersion_real
_atom_type_scat_dispersion_imag
_atom_type_scat_source
C C 0.0033 0.0016 'International Tables Vol C Tables 4.2.6.8 and 6.1.1.4'
H H 0.0000 0.0000 'International Tables Vol C Tables 4.2.6.8 and 6.1.1.4'
O O 0.0106 0.0060 'International Tables Vol C Tables 4.2.6.8 and 6.1.1.4'
S S 0.1246 0.1234 'International Tables Vol C Tables 4.2.6.8 and 6.1.1.4'
Cr Cr 0.3209 0.6236 'International Tables Vol C Tables 4.2.6.8 and 6.1.1.4'
Ru Ru -1.2594 0.8363 'International Tables Vol C Tables 4.2.6.8 and 6.1.1.4'
B B 0.0013 0.0007 'International Tables Vol C Tables 4.2.6.8 and 6.1.1.4'

loop_
_geom_angle_atom_site_label_1
_geom_angle_atom_site_label_2
_geom_angle_atom_site_label_3
_geom_angle
_geom_angle_site_symmetry_1
_geom_angle_site_symmetry_3
_geom_angle_publ_flag
C2 C1 C5 109.2(15) . . ?
C2 C1 C6 125.6(19) . . ?
C5 C1 C6 124.6(18) . . ?
C2 C1 Ru1 73.5(9) . . ?
C5 C1 Ru1 71.5(8) . . ?
C6 C1 Ru1 127.9(11) . . ?
C1 C2 C3 109.2(15) . . ?
C1 C2 C7 125(2) . . ?
C3 C2 C7 125.6(19) . . ?
C1 C2 Ru1 70.7(8) . . ?
C3 C2 Ru1 72.0(9) . . ?
C7 C2 Ru1 129.2(12) . . ?
C2 C3 C4 107.1(13) . . ?
C2 C3 C8 126(2) . . ?
C4 C3 C8 126(2) . . ?
C2 C3 Ru1 72.0(9) . . ?
C4 C3 Ru1 69.5(8) . . ?
C8 C3 Ru1 130.2(12) . . ?
C5 C4 C9 133(2) . . ?
C5 C4 C3 105.0(13) . . ?
C9 C4 C3 121(2) . . ?
C5 C4 Ru1 71.3(8) . . ?
C9 C4 Ru1 128.0(12) . . ?
C3 C4 Ru1 71.8(8) . . ?
C1 C5 C4 109.5(14) . . ?
C1 C5 C10 125.5(18) . . ?
C4 C5 C10 124.9(17) . . ?
C1 C5 Ru1 71.8(8) . . ?
C4 C5 Ru1 71.9(8) . . ?
C10 C5 Ru1 126.3(11) . . ?
C1 C6 H6A 109.5 . . ?
C1 C6 H6B 109.5 . . ?
H6A C6 H6B 109.5 . . ?
C1 C6 H6C 109.5 . . ?
H6A C6 H6C 109.5 . . ?
H6B C6 H6C 109.5 . . ?
C2 C7 H7A 109.5 . . ?
C2 C7 H7B 109.5 . . ?
H7A C7 H7B 109.5 . . ?
C2 C7 H7C 109.5 . . ?
H7A C7 H7C 109.5 . . ?
H7B C7 H7C 109.5 . . ?
C3 C8 H8A 109.5 . . ?
C3 C8 H8B 109.5 . . ?
H8A C8 H8B 109.5 . . ?
C3 C8 H8C 109.5 . . ?
H8A C8 H8C 109.5 . . ?
H8B C8 H8C 109.5 . . ?
C4 C9 H9A 109.5 . . ?
C4 C9 H9B 109.5 . . ?
H9A C9 H9B 109.5 . . ?
C4 C9 H9C 109.5 . . ?
H9A C9 H9C 109.5 . . ?
H9B C9 H9C 109.5 . . ?
C5 C10 H10A 109.5 . . ?
C5 C10 H10B 109.5 . . ?
H10A C10 H10B 109.5 . . ?
C5 C10 H10C 109.5 . . ?
H10A C10 H10C 109.5 . . ?
H10B C10 H10C 109.5 . . ?
C15 C11 C12 105.0(15) . . ?
C15 C11 C17 128.2(19) . . ?
C12 C11 C17 126.8(19) . . ?
C15 C11 Ru2 72.8(9) . . ?
C12 C11 Ru2 69.0(7) . . ?
C17 C11 Ru2 123.4(11) . . ?
C13 C12 C11 108.1(14) . . ?
C13 C12 C18 129.2(17) . . ?
C11 C12 C18 122.7(16) . . ?
C13 C12 Ru2 72.9(8) . . ?
C11 C12 Ru2 73.0(8) . . ?
C18 C12 Ru2 122.0(11) . . ?
C14 C13 C12 110.1(15) . . ?
C14 C13 C19 128.4(18) . . ?
C12 C13 C19 121.2(17) . . ?
C14 C13 Ru2 74.7(8) . . ?
C12 C13 Ru2 70.5(8) . . ?
C19 C13 Ru2 125.4(12) . . ?
C13 C14 C15 105.9(15) . . ?
C13 C14 C20 129(2) . . ?
C15 C14 C20 124(2) . . ?
C13 C14 Ru2 69.7(9) . . ?
C15 C14 Ru2 70.9(9) . . ?
C20 C14 Ru2 130.5(12) . . ?
C11 C15 C14 110.9(16) . . ?
C11 C15 C16 123(2) . . ?
C14 C15 C16 125(2) . . ?
C11 C15 Ru2 71.4(9) . . ?
C14 C15 Ru2 72.7(10) . . ?
C16 C15 Ru2 133.7(12) . . ?
C15 C16 H16A 109.5 . . ?
C15 C16 H16B 109.5 . . ?
H16A C16 H16B 109.5 . . ?
C15 C16 H16C 109.5 . . ?
H16A C16 H16C 109.5 . . ?
H16B C16 H16C 109.5 . . ?
C11 C17 H17A 109.5 . . ?
C11 C17 H17B 109.5 . . ?
H17A C17 H17B 109.5 . . ?
C11 C17 H17C 109.5 . . ?
H17A C17 H17C 109.5 . . ?
H17B C17 H17C 109.5 . . ?
C12 C18 H18A 109.5 . . ?
C12 C18 H18B 109.5 . . ?
H18A C18 H18B 109.5 . . ?
C12 C18 H18C 109.5 . . ?
H18A C18 H18C 109.5 . . ?
H18B C18 H18C 109.5 . . ?
C13 C19 H19A 109.5 . . ?
C13 C19 H19B 109.5 . . ?
H19A C19 H19B 109.5 . . ?
C13 C19 H19C 109.5 . . ?
H19A C19 H19C 109.5 . . ?
H19B C19 H19C 109.5 . . ?
C14 C20 H20A 109.5 . . ?
C14 C20 H20B 109.5 . . ?
H20A C20 H20B 109.5 . . ?
C14 C20 H20C 109.5 . . ?
H20A C20 H20C 109.5 . . ?
H20B C20 H20C 109.5 . . ?
Ru2 B1 Ru1 82.5(6) . . ?
Ru2 B1 Cr1 81.1(6) . . ?
Ru1 B1 Cr1 81.1(6) . . ?
Ru2 B1 H21 131.0 . . ?
Ru1 B1 H21 131.0 . . ?
Cr1 B1 H21 131.0 . . ?
S1 C22 S2 101.0(7) . . ?
S1 C22 H22A 111.6 . . ?
S2 C22 H22A 111.6 . . ?
S1 C22 H22B 111.6 . . ?
S2 C22 H22B 111.6 . . ?
H22A C22 H22B 109.4 . . ?
O1 C23 Ru1 137.2(12) . . ?
O1 C23 Cr1 139.6(12) . . ?
Ru1 C23 Cr1 82.5(5) . . ?
O2 C24 Cr1 174.2(16) . . ?
O3 C25 Cr1 176.5(17) . . ?
O4 C26 Cr1 174.7(15) . . ?
C26 Cr1 C24 85.8(7) . . ?
C26 Cr1 C25 87.1(8) . . ?
C24 Cr1 C25 88.0(8) . . ?
C26 Cr1 B1 70.0(7) . . ?
C24 Cr1 B1 100.6(7) . . ?
C25 Cr1 B1 154.7(7) . . ?
C26 Cr1 C23 102.9(7) . . ?
C24 Cr1 C23 163.7(7) . . ?
C25 Cr1 C23 78.9(7) . . ?
B1 Cr1 C23 95.4(6) . . ?
C26 Cr1 S2 169.6(5) . . ?
C24 Cr1 S2 88.4(6) . . ?
C25 Cr1 S2 101.3(6) . . ?
B1 Cr1 S2 102.7(4) . . ?
C23 Cr1 S2 84.9(4) . . ?
C26 Cr1 Ru2 117.5(5) . . ?
C24 Cr1 Ru2 93.4(5) . . ?
C25 Cr1 Ru2 155.4(6) . . ?
B1 Cr1 Ru2 48.7(4) . . ?
C23 Cr1 Ru2 94.6(4) . . ?
S2 Cr1 Ru2 54.23(10) . . ?
C26 Cr1 Ru1 90.9(5) . . ?
C24 Cr1 Ru1 148.4(6) . . ?
C25 Cr1 Ru1 123.3(6) . . ?
B1 Cr1 Ru1 49.4(4) . . ?
C23 Cr1 Ru1 46.5(4) . . ?
S2 Cr1 Ru1 89.54(11) . . ?
Ru2 Cr1 Ru1 60.57(5) . . ?
C23 Ru1 B1 99.9(6) . . ?
C23 Ru1 C5 95.5(5) . . ?
B1 Ru1 C5 149.4(6) . . ?
C23 Ru1 C1 130.0(6) . . ?
B1 Ru1 C1 128.8(7) . . ?
C5 Ru1 C1 36.7(6) . . ?
C23 Ru1 C4 88.2(6) . . ?
B1 Ru1 C4 117.2(6) . . ?
C5 Ru1 C4 36.9(6) . . ?
C1 Ru1 C4 61.9(6) . . ?
C23 Ru1 C3 119.1(7) . . ?
B1 Ru1 C3 87.7(6) . . ?
C5 Ru1 C3 61.7(5) . . ?
C1 Ru1 C3 60.6(6) . . ?
C4 Ru1 C3 38.7(7) . . ?
C23 Ru1 C2 150.5(6) . . ?
B1 Ru1 C2 95.1(6) . . ?
C5 Ru1 C2 60.7(5) . . ?
C1 Ru1 C2 35.8(6) . . ?
C4 Ru1 C2 62.3(6) . . ?
C3 Ru1 C2 36.0(7) . . ?
C23 Ru1 S1 88.8(5) . . ?
B1 Ru1 S1 101.2(4) . . ?
C5 Ru1 S1 105.4(4) . . ?
C1 Ru1 S1 91.8(4) . . ?
C4 Ru1 S1 141.4(5) . . ?
C3 Ru1 S1 149.0(6) . . ?
C2 Ru1 S1 113.1(5) . . ?
C23 Ru1 Cr1 50.9(4) . . ?
B1 Ru1 Cr1 49.6(4) . . ?
C5 Ru1 Cr1 142.6(4) . . ?
C1 Ru1 Cr1 176.6(5) . . ?
C4 Ru1 Cr1 115.6(4) . . ?
C3 Ru1 Cr1 116.0(5) . . ?
C2 Ru1 Cr1 141.4(4) . . ?
S1 Ru1 Cr1 91.54(10) . . ?
C23 Ru1 Ru2 96.9(4) . . ?
B1 Ru1 Ru2 48.1(4) . . ?
C5 Ru1 Ru2 154.7(5) . . ?
C1 Ru1 Ru2 122.5(4) . . ?
C4 Ru1 Ru2 165.1(5) . . ?
C3 Ru1 Ru2 128.3(5) . . ?
C2 Ru1 Ru2 111.9(4) . . ?
S1 Ru1 Ru2 53.07(9) . . ?
Cr1 Ru1 Ru2 59.28(5) . . ?
B1 Ru2 C12 146.9(6) . . ?
B1 Ru2 C13 119.7(6) . . ?
C12 Ru2 C13 36.6(6) . . ?
B1 Ru2 C11 119.0(7) . . ?
C12 Ru2 C11 38.0(6) . . ?
C13 Ru2 C11 61.7(5) . . ?
B1 Ru2 C15 88.1(7) . . ?
C12 Ru2 C15 60.6(6) . . ?
C13 Ru2 C15 59.8(6) . . ?
C11 Ru2 C15 35.8(7) . . ?
B1 Ru2 C14 87.9(6) . . ?
C12 Ru2 C14 60.8(6) . . ?
C13 Ru2 C14 35.6(6) . . ?
C11 Ru2 C14 61.3(6) . . ?
C15 Ru2 C14 36.4(7) . . ?
B1 Ru2 S1 102.1(4) . . ?
C12 Ru2 S1 104.9(4) . . ?
C13 Ru2 S1 138.3(4) . . ?
C11 Ru2 S1 98.7(4) . . ?
C15 Ru2 S1 125.5(6) . . ?
C14 Ru2 S1 159.9(5) . . ?
B1 Ru2 S2 103.8(5) . . ?
C12 Ru2 S2 101.6(4) . . ?
C13 Ru2 S2 94.9(4) . . ?
C11 Ru2 S2 137.1(5) . . ?
C15 Ru2 S2 154.5(5) . . ?
C14 Ru2 S2 120.4(6) . . ?
S1 Ru2 S2 74.51(13) . . ?
B1 Ru2 Cr1 50.2(4) . . ?
C12 Ru2 Cr1 145.6(4) . . ?
C13 Ru2 Cr1 114.5(4) . . ?
C11 Ru2 Cr1 166.7(5) . . ?
C15 Ru2 Cr1 130.9(6) . . ?
C14 Ru2 Cr1 107.7(4) . . ?
S1 Ru2 Cr1 91.94(10) . . ?
S2 Ru2 Cr1 53.83(11) . . ?
B1 Ru2 Ru1 49.3(4) . . ?
C12 Ru2 Ru1 152.0(4) . . ?
C13 Ru2 Ru1 169.0(4) . . ?
C11 Ru2 Ru1 121.0(4) . . ?
C15 Ru2 Ru1 115.3(5) . . ?
C14 Ru2 Ru1 134.4(5) . . ?
S1 Ru2 Ru1 52.72(9) . . ?
S2 Ru2 Ru1 89.01(10) . . ?
Cr1 Ru2 Ru1 60.15(5) . . ?
C22 S1 Ru1 109.6(6) . . ?
C22 S1 Ru2 92.5(5) . . ?
Ru1 S1 Ru2 74.21(10) . . ?
C22 S2 Cr1 111.8(6) . . ?
C22 S2 Ru2 90.3(5) . . ?
Cr1 S2 Ru2 71.94(12) . . ?

loop_
_geom_bond_atom_site_label_1
_geom_bond_atom_site_label_2
_geom_bond_distance
_geom_bond_site_symmetry_2
_geom_bond_publ_flag
C1 C2 1.37(2) . ?
C1 C5 1.39(2) . ?
C1 C6 1.53(2) . ?
C1 Ru1 2.217(14) . ?
C2 C3 1.39(3) . ?
C2 C7 1.52(2) . ?
C2 Ru1 2.252(14) . ?
C3 C4 1.48(2) . ?
C3 C8 1.53(3) . ?
C3 Ru1 2.252(14) . ?
C4 C5 1.40(2) . ?
C4 C9 1.48(2) . ?
C4 Ru1 2.220(14) . ?
C5 C10 1.47(2) . ?
C5 Ru1 2.212(13) . ?
C6 H6A 0.9600 . ?
C6 H6B 0.9600 . ?
C6 H6C 0.9600 . ?
C7 H7A 0.9600 . ?
C7 H7B 0.9600 . ?
C7 H7C 0.9600 . ?
C8 H8A 0.9600 . ?
C8 H8B 0.9600 . ?
C8 H8C 0.9600 . ?
C9 H9A 0.9600 . ?
C9 H9B 0.9600 . ?
C9 H9C 0.9600 . ?
C10 H10A 0.9600 . ?
C10 H10B 0.9600 . ?
C10 H10C 0.9600 . ?
C11 C15 1.38(3) . ?
C11 C12 1.44(2) . ?
C11 C17 1.51(3) . ?
C11 Ru2 2.235(13) . ?
C12 C13 1.38(2) . ?
C12 C18 1.52(2) . ?
C12 Ru2 2.182(13) . ?
C13 C14 1.37(2) . ?
C13 C19 1.53(3) . ?
C13 Ru2 2.213(13) . ?
C14 C15 1.41(3) . ?
C14 C20 1.50(2) . ?
C14 Ru2 2.276(15) . ?
C15 C16 1.54(3) . ?
C15 Ru2 2.252(16) . ?
C16 H16A 0.9600 . ?
C16 H16B 0.9600 . ?
C16 H16C 0.9600 . ?
C17 H17A 0.9600 . ?
C17 H17B 0.9600 . ?
C17 H17C 0.9600 . ?
C18 H18A 0.9600 . ?
C18 H18B 0.9600 . ?
C18 H18C 0.9600 . ?
C19 H19A 0.9600 . ?
C19 H19B 0.9600 . ?
C19 H19C 0.9600 . ?
C20 H20A 0.9600 . ?
C20 H20B 0.9600 . ?
C20 H20C 0.9600 . ?
B1 Ru2 2.088(16) . ?
B1 Ru1 2.127(15) . ?
B1 Cr1 2.133(17) . ?
B1 H21 0.9800 . ?
C22 S1 1.803(16) . ?
C22 S2 1.846(16) . ?
C22 H22A 0.9700 . ?
C22 H22B 0.9700 . ?
C23 O1 1.146(16) . ?
C23 Ru1 2.026(15) . ?
C23 Cr1 2.168(13) . ?
C24 O2 1.178(19) . ?
C24 Cr1 1.823(16) . ?
C25 O3 1.18(2) . ?
C25 Cr1 1.832(19) . ?
C26 O4 1.17(2) . ?
C26 Cr1 1.822(18) . ?
Cr1 S2 2.330(4) . ?
Cr1 Ru2 2.744(2) . ?
Cr1 Ru1 2.769(2) . ?
Ru1 S1 2.299(4) . ?
Ru1 Ru2 2.7802(14) . ?
Ru2 S1 2.310(3) . ?
Ru2 S2 2.342(4) . ?

loop_
_geom_torsion_atom_site_label_1
_geom_torsion_atom_site_label_2
_geom_torsion_atom_site_label_3
_geom_torsion_atom_site_label_4
_geom_torsion
_geom_torsion_site_symmetry_1
_geom_torsion_site_symmetry_2
_geom_torsion_site_symmetry_3
_geom_torsion_site_symmetry_4
_geom_torsion_publ_flag
C5 C1 C2 C3 -0.9(17) . . . . ?
C6 C1 C2 C3 -172.8(14) . . . . ?
Ru1 C1 C2 C3 62.0(11) . . . . ?
C5 C1 C2 C7 172.1(15) . . . . ?
C6 C1 C2 C7 0(3) . . . . ?
Ru1 C1 C2 C7 -124.9(17) . . . . ?
C5 C1 C2 Ru1 -63.0(10) . . . . ?
C6 C1 C2 Ru1 125.1(16) . . . . ?
C1 C2 C3 C4 -0.3(17) . . . . ?
C7 C2 C3 C4 -173.3(15) . . . . ?
Ru1 C2 C3 C4 61.0(9) . . . . ?
C1 C2 C3 C8 171.6(15) . . . . ?
C7 C2 C3 C8 -1(3) . . . . ?
Ru1 C2 C3 C8 -127.1(16) . . . . ?
C1 C2 C3 Ru1 -61.3(11) . . . . ?
C7 C2 C3 Ru1 125.8(16) . . . . ?
C2 C3 C4 C5 1.4(15) . . . . ?
C8 C3 C4 C5 -170.5(15) . . . . ?
Ru1 C3 C4 C5 64.0(10) . . . . ?
C2 C3 C4 C9 173.4(15) . . . . ?
C8 C3 C4 C9 2(2) . . . . ?
Ru1 C3 C4 C9 -124.0(15) . . . . ?
C2 C3 C4 Ru1 -62.6(10) . . . . ?
C8 C3 C4 Ru1 125.5(16) . . . . ?
C2 C1 C5 C4 1.9(17) . . . . ?
C6 C1 C5 C4 173.8(14) . . . . ?
Ru1 C1 C5 C4 -62.4(10) . . . . ?
C2 C1 C5 C10 -173.6(14) . . . . ?
C6 C1 C5 C10 -2(2) . . . . ?
Ru1 C1 C5 C10 122.1(15) . . . . ?
C2 C1 C5 Ru1 64.3(11) . . . . ?
C6 C1 C5 Ru1 -123.8(16) . . . . ?
C9 C4 C5 C1 -172.7(18) . . . . ?
C3 C4 C5 C1 -2.0(16) . . . . ?
Ru1 C4 C5 C1 62.4(10) . . . . ?
C9 C4 C5 C10 3(3) . . . . ?
C3 C4 C5 C10 173.6(14) . . . . ?
Ru1 C4 C5 C10 -122.1(15) . . . . ?
C9 C4 C5 Ru1 125(2) . . . . ?
C3 C4 C5 Ru1 -64.3(9) . . . . ?
C15 C11 C12 C13 0.6(15) . . . . ?
C17 C11 C12 C13 -178.4(15) . . . . ?
Ru2 C11 C12 C13 65.0(9) . . . . ?
C15 C11 C12 C18 178.1(14) . . . . ?
C17 C11 C12 C18 -1(2) . . . . ?
Ru2 C11 C12 C18 -117.5(15) . . . . ?
C15 C11 C12 Ru2 -64.4(10) . . . . ?
C17 C11 C12 Ru2 116.6(15) . . . . ?
C11 C12 C13 C14 -0.4(16) . . . . ?
C18 C12 C13 C14 -177.7(15) . . . . ?
Ru2 C12 C13 C14 64.7(10) . . . . ?
C11 C12 C13 C19 174.6(14) . . . . ?
C18 C12 C13 C19 -3(2) . . . . ?
Ru2 C12 C13 C19 -120.3(15) . . . . ?
C11 C12 C13 Ru2 -65.1(9) . . . . ?
C18 C12 C13 Ru2 117.6(16) . . . . ?
C12 C13 C14 C15 0.0(17) . . . . ?
C19 C13 C14 C15 -174.5(16) . . . . ?
Ru2 C13 C14 C15 62.1(10) . . . . ?
C12 C13 C14 C20 171.7(17) . . . . ?
C19 C13 C14 C20 -3(3) . . . . ?
Ru2 C13 C14 C20 -126.3(18) . . . . ?
C12 C13 C14 Ru2 -62.0(10) . . . . ?
C19 C13 C14 Ru2 123.4(17) . . . . ?
C12 C11 C15 C14 -0.6(16) . . . . ?
C17 C11 C15 C14 178.3(15) . . . . ?
Ru2 C11 C15 C14 -62.4(11) . . . . ?
C12 C11 C15 C16 -167.6(14) . . . . ?
C17 C11 C15 C16 11(3) . . . . ?
Ru2 C11 C15 C16 130.6(15) . . . . ?
C12 C11 C15 Ru2 61.8(9) . . . . ?
C17 C11 C15 Ru2 -119.2(16) . . . . ?
C13 C14 C15 C11 0.4(17) . . . . ?
C20 C14 C15 C11 -171.8(15) . . . . ?
Ru2 C14 C15 C11 61.6(11) . . . . ?
C13 C14 C15 C16 167.1(15) . . . . ?
C20 C14 C15 C16 -5(3) . . . . ?
Ru2 C14 C15 C16 -131.7(17) . . . . ?
C13 C14 C15 Ru2 -61.3(10) . . . . ?
C20 C14 C15 Ru2 126.6(16) . . . . ?
S2 C22 S1 Ru1 63.0(8) . . . . ?
S2 C22 S1 Ru2 -11.1(7) . . . . ?
S1 C22 S2 Cr1 -59.7(9) . . . . ?
S1 C22 S2 Ru2 10.9(7) . . . . ?
